data_1573562
loop_
_publ_author_name
'Tang, Jianqin'
'Hu, Chenyang'
'Crumpton, Agamemnon'
'Griffin, Liam'
'Goicoechea, Jose M.'
'Aldridge, Simon'

_publ_section_title
;
 Metathesis chemistry of inorganic cumulenes driven by B--O bond formation
;
_journal_name_full 'Chemical Science'
_journal_paper_doi 10.1039/D4SC07487D
_journal_year 2025
_chemical_formula_moiety 'C27 H36 B N3 O'
_chemical_formula_sum 'C27 H36 B N3 O'
_chemical_formula_weight 429.40
_space_group_crystal_system monoclinic
_space_group_IT_number 14
_space_group_name_Hall '-P 2ybc'
_space_group_name_H-M_alt 'P 1 21/c 1'
_atom_sites_solution_hydrogens geom
_atom_sites_solution_primary dual
_audit_creation_date 2024-05-21
_audit_creation_method
;
Olex2 1.5
(compiled 2023.08.24 svn.re1ec1418 for OlexSys, GUI svn.r6817)
;
_audit_update_record
;
2024-08-15 deposited with the CCDC.	2024-12-18 downloaded from the CCDC.
;
_cell_angle_alpha 90
_cell_angle_beta 96.7556(5)
_cell_angle_gamma 90
_cell_formula_units_Z 4
_cell_length_a 12.67284(7)
_cell_length_b 9.17962(5)
_cell_length_c 22.43254(13)
_cell_measurement_reflns_used 39192
_cell_measurement_temperature 100.00(10)
_cell_measurement_theta_max 74.5180
_cell_measurement_theta_min 2.0140
_cell_volume 2591.50(3)
_computing_cell_refinement 'CrysAlisPro 1.171.42.49 (Rigaku OD, 2022)'
_computing_data_collection 'CrysAlisPro 1.171.42.49 (Rigaku OD, 2022)'
_computing_data_reduction 'CrysAlisPro 1.171.42.49 (Rigaku OD, 2022)'
_computing_molecular_graphics 'Olex2 1.5 (Dolomanov et al., 2009)'
_computing_publication_material 'Olex2 1.5 (Dolomanov et al., 2009)'
_computing_structure_refinement 'SHELXL 2018/3 (Sheldrick, 2015)'
_computing_structure_solution 'SHELXT 2018/2 (Sheldrick, 2018)'
_diffrn_ambient_environment N~2~
_diffrn_ambient_temperature 100.00(10)
_diffrn_detector 'Hybrid Pixel Array Detector'
_diffrn_detector_area_resol_mean 10.0000
_diffrn_detector_type 'HyPix-Arc 150'
_diffrn_measured_fraction_theta_full 1.000
_diffrn_measured_fraction_theta_max 0.988
_diffrn_measurement_details
;
List of Runs (angles in degrees, time in seconds):

  # Type    Start    End  Width  t~exp~   \w     \q     \k     \f   Frames
#--------------------------------------------------------------------------
  1  \w     10.00  36.00   0.50    0.07    --   56.89 -30.00 -90.00   52
  2  \w      7.00  34.00   0.50    0.07    --   56.89 -30.00-120.00   54
  3  \w      4.00  33.00   0.50    0.07    --   56.89 -30.00 -30.00   58
  4  \w     10.00  36.00   0.50    0.07    --   56.89 -30.00  30.00   52
  5  \w     19.00  44.00   0.50    0.07    --   69.68 -45.00   0.00   50
  6  \w     80.00 116.00   0.50    0.07    --   69.68  61.00  90.00   72
  7  \w     20.00  46.00   0.50    0.07    --   69.68 -45.00 -60.00   52
  8  \w     22.00  47.00   0.50    0.07    --   69.68 -45.00-150.00   50
  9  \w     19.00  44.00   0.50    0.07    --   69.68 -45.00 150.00   50
 10  \w     21.00  53.00   0.50    0.07    --   69.68 -45.00  90.00   64
 11  \w     85.00 118.00   0.50    0.07    --   69.68  45.00 -60.00   66
 12  \w     79.00 112.00   0.50    0.07    --   69.68  61.00 150.00   66
 13  \w     21.00  47.00   0.50    0.07    --   69.68 -45.00  60.00   52
 14  \w     73.00 122.00   0.50    0.07    --   69.68  30.00  30.00   98
 15  \w     47.00  73.00   0.50    0.07    --   84.12  15.00 150.00   52
 16  \w     39.00  64.00   0.50    0.07    --   84.12 -61.00 120.00   50
 17  \w     83.00 111.00   0.50    0.07    --   84.12  30.00 -60.00   56
 18  \w    107.00 133.00   0.50    0.07    --   84.12  45.00-150.00   52
 19  \w     37.00  62.00   0.50    0.07    --   84.12 -61.00  30.00   50
 20  \w     37.00  62.00   0.50    0.07    --   84.12 -61.00   0.00   50
 21  \w     97.00 127.00   0.50    0.07    --   84.12   0.00-180.00   60
 22  \w     80.00 130.00   0.50    0.07    --   84.12  30.00-150.00  100
 23  \w     93.00 119.00   0.50    0.07    --   84.12  45.00 120.00   52
 24  \w     59.00  93.00   0.50    0.07    --   84.12   0.00-180.00   68
 25  \w     49.00  74.00   0.50    0.07    --   84.12 -77.00-180.00   50
 26  \w    108.00 137.00   0.50    0.07    --   84.12  30.00 -90.00   58
 27  \w    100.00 125.00   0.50    0.07    --   84.12  45.00-120.00   50
 28  \w     72.00  98.00   0.50    0.07    --   84.12-111.00 -90.00   52
 29  \w    104.00 134.00   0.50    0.07    --   84.12  15.00  60.00   60
 30  \w    103.00 129.00   0.50    0.07    --   84.12  15.00 150.00   52
 31  \w     38.00  63.00   0.50    0.07    --   84.12 -61.00-180.00   50
 32  \w     52.00 108.00   0.50    0.07    --   84.12-111.00 -60.00  112
 33  \w     38.00  70.00   0.50    0.07    --   84.12 -61.00  60.00   64
 34  \w     57.00  90.00   0.50    0.07    --   84.12 -95.00  30.00   66
 35  \w     44.00  70.00   0.50    0.07    --   84.12 -77.00 120.00   52
 36  \w     37.00  62.00   0.50    0.07    --   84.12 -61.00 150.00   50
 37  \w     87.00 125.00   0.50    0.07    --   84.12 178.00-150.00   76
 38  \w     53.00  81.00   0.50    0.07    --   84.12  15.00  60.00   56
 39  \w     46.00  71.00   0.50    0.07    --   84.12 -61.00-150.00   50
 40  \w     85.00 113.00   0.50    0.07    --   84.12  30.00-180.00   56
 41  \w     63.00  88.00   0.50    0.07    --   84.12 -77.00 -90.00   50
 42  \w     41.00  83.00   0.50    0.07    --   69.68-102.00 -50.00   84
 43  \w      7.00  50.00   0.50    0.07    --   56.89 -45.00 150.00   86
 44  \w     24.00  50.00   0.50    0.07    --   56.89-125.00 150.00   52
 45  \w     63.00  90.00   0.50    0.07    --   56.89-125.00 150.00   54
 46  \w     66.00  91.00   0.50    0.07    --   69.68  77.00  60.00   50
 47  \w     34.00 103.00   0.50    0.07    --   69.68-125.00-120.00  138
 48  \w     55.00  84.00   0.50    0.07    --   69.68 -95.00 150.00   58
 49  \w     36.00  61.00   0.50    0.07    --   69.68-125.00 -90.00   50
 50  \w     77.00 103.00   0.50    0.07    --   69.68-125.00 -90.00   52
 51  \w     76.00 117.00   0.50    0.07    --   69.68  45.00-120.00   82
 52  \w     39.00  85.00   0.50    0.07    --   69.68 -95.00  30.00   92
 53  \w     82.00 108.00   0.50    0.07    --   84.12-111.00  60.00   52
 54  \w     38.00  70.00   0.50    0.07    --   84.12-111.00  60.00   64
 55  \w     45.00  71.00   0.50    0.07    --   84.12 -77.00 -60.00   52
 56  \w     81.00 114.00   0.50    0.07    --   84.12  30.00-120.00   66
 57  \w     48.00 108.00   0.50    0.07    --   84.12-111.00   0.00  120
 58  \w     43.00  95.00   0.50    0.07    --   84.12 -95.00  60.00  104
 59  \w     40.00  65.00   0.50    0.07    --   84.12-111.00 150.00   50
 60  \w     44.00  70.00   0.50    0.07    --   84.12 -77.00-150.00   52
 61  \w     95.00 121.00   0.50    0.07    --   84.12  15.00 -90.00   52
 62  \w     74.00 108.00   0.50    0.07    --   84.12-111.00 120.00   68
 63  \w    103.00 132.00   0.50    0.07    --   84.12  15.00  90.00   58
 64  \w     75.00 106.00   0.50    0.07    --   84.12-111.00-120.00   62
 65  \w     53.00  86.00   0.50    0.07    --   84.12   0.00 -90.00   66
 66  \w     57.00 129.00   0.50    0.07    --   84.12 178.00  90.00  144
 67  \w     48.00  74.00   0.50    0.07    --   84.12  15.00-180.00   52
 68  \w     99.00 134.00   0.50    0.07    --   84.12  15.00-180.00   70
 69  \w     41.00  67.00   0.50    0.07    --   84.12 -95.00-180.00   52
 70  \w     93.00 135.00   0.50    0.07    --   84.12  45.00 -30.00   84
 71  \w     38.00  65.00   0.50    0.07    --   84.12 -61.00 -30.00   54
 72  \w     73.00 107.00   0.50    0.07    --   84.12-111.00  30.00   68
 73  \w     83.00 117.00   0.50    0.07    --   84.12  30.00 -30.00   68
 74  \w     53.00  78.00   0.50    0.07    --   84.12 -77.00 120.00   50
 75  \w     43.00  68.00   0.50    0.07    --   84.12 -77.00 -90.00   50
 76  \w     89.00 114.00   0.50    0.07    --   84.12  45.00  90.00   50
 77  \w     53.00  79.00   0.50    0.07    --   84.12 -95.00-150.00   52
 78  \w     72.00 103.00   0.50    0.07    --   84.12-111.00-150.00   62
 79  \w     46.00  73.00   0.50    0.07    --   84.12-111.00 -90.00   54
 80  \w     83.00 108.00   0.50    0.07    --   84.12-111.00 -90.00   50
 81  \w     81.00 106.00   0.50    0.07    --   84.12-111.00  90.00   50
 82  \w     47.00  73.00   0.50    0.07    --   84.12-111.00  90.00   52
 83  \w     74.00 108.00   0.50    0.07    --   84.12-111.00-180.00   68
 84  \w     44.00  69.00   0.50    0.07    --   84.12 -61.00 -90.00   50
 85  \w     79.00 107.00   0.50    0.07    --   84.12-111.00 150.00   56
 86  \w     46.00  76.00   0.50    0.07    --   86.75 -86.00 -95.32   60
;
_diffrn_measurement_device 'four-circle diffractometer'
_diffrn_measurement_device_type 'XtaLAB Synergy R, DW system, HyPix-Arc 150'
_diffrn_measurement_method '\w scans'
_diffrn_orient_matrix_type 'CrysAlisPro convention (1999,Acta A55,543-557)'
_diffrn_orient_matrix_UB_11 -0.0368387000
_diffrn_orient_matrix_UB_12 0.0374388000
_diffrn_orient_matrix_UB_13 -0.0661124000
_diffrn_orient_matrix_UB_21 -0.0901039000
_diffrn_orient_matrix_UB_22 -0.1129081000
_diffrn_orient_matrix_UB_23 -0.0007014000
_diffrn_orient_matrix_UB_31 -0.0742283000
_diffrn_orient_matrix_UB_32 0.1184430000
_diffrn_orient_matrix_UB_33 0.0202224000
_diffrn_radiation_monochromator mirror
_diffrn_radiation_probe x-ray
_diffrn_radiation_type 'Cu K\a'
_diffrn_radiation_wavelength 1.54184
_diffrn_reflns_av_R_equivalents 0.0229
_diffrn_reflns_av_unetI/netI 0.0099
_diffrn_reflns_Laue_measured_fraction_full 1.000
_diffrn_reflns_Laue_measured_fraction_max 0.988
_diffrn_reflns_limit_h_max 15
_diffrn_reflns_limit_h_min -15
_diffrn_reflns_limit_k_max 11
_diffrn_reflns_limit_k_min -11
_diffrn_reflns_limit_l_max 27
_diffrn_reflns_limit_l_min -27
_diffrn_reflns_number 56620
_diffrn_reflns_point_group_measured_fraction_full 1.000
_diffrn_reflns_point_group_measured_fraction_max 0.988
_diffrn_reflns_theta_full 67.684
_diffrn_reflns_theta_max 75.557
_diffrn_reflns_theta_min 3.512
_diffrn_source 'Rotating-anode X-ray tube'
_diffrn_source_type 'Rigaku (Cu) X-ray Source'
_exptl_absorpt_coefficient_mu 0.512
_exptl_absorpt_correction_T_max 1.00000
_exptl_absorpt_correction_T_min 0.86229
_exptl_absorpt_correction_type multi-scan
_exptl_absorpt_process_details
;
CrysAlisPro 1.171.42.49 (Rigaku Oxford Diffraction, 2022)
Empirical absorption correction using spherical harmonics,
implemented in SCALE3 ABSPACK scaling algorithm.
;
_exptl_crystal_colour colourless
_exptl_crystal_colour_primary colourless
_exptl_crystal_density_diffrn 1.101
_exptl_crystal_description block
_exptl_crystal_F_000 928
_exptl_crystal_size_max 0.1
_exptl_crystal_size_mid 0.08
_exptl_crystal_size_min 0.07
_refine_diff_density_max 0.275
_refine_diff_density_min -0.262
_refine_diff_density_rms 0.046
_refine_ls_extinction_method none
_refine_ls_goodness_of_fit_ref 1.026
_refine_ls_hydrogen_treatment constr
_refine_ls_matrix_type full
_refine_ls_number_parameters 297
_refine_ls_number_reflns 5317
_refine_ls_number_restraints 0
_refine_ls_restrained_S_all 1.026
_refine_ls_R_factor_all 0.0417
_refine_ls_R_factor_gt 0.0399
_refine_ls_shift/su_max 0.001
_refine_ls_shift/su_mean 0.000
_refine_ls_structure_factor_coef Fsqd
_refine_ls_weighting_details 'w=1/[\s^2^(Fo^2^)+(0.0491P)^2^+0.9941P] where P=(Fo^2^+2Fc^2^)/3'
_refine_ls_weighting_scheme calc
_refine_ls_wR_factor_gt 0.1008
_refine_ls_wR_factor_ref 0.1021
_reflns_Friedel_coverage 0.000
_reflns_number_gt 5015
_reflns_number_total 5317
_reflns_threshold_expression 'I > 2\s(I)'
_cod_data_source_file d4sc07487d2.cif
_cod_data_source_block 363jtaec23
_cod_database_code 1573562
_shelx_shelxl_version_number 2018/3
_chemical_oxdiff_formula 'C28 H35 N3 O2 B2'
_shelx_space_group_comment
;
The symmetry employed for this shelxl refinement is uniquely defined
by the following loop, which should always be used as a source of
symmetry information in preference to the above space-group names.
They are only intended as comments.
;
_shelx_estimated_absorpt_t_max 0.965
_shelx_estimated_absorpt_t_min 0.951
_olex2_refinement_description
;
1.a Ternary CH refined with riding coordinates:
 C25(H25), C13(H13), C18(H18), C6(H6)
1.b Aromatic/amide H refined with riding coordinates:
 C3(H3), C2(H2), C11(H11), C21(H21), C23(H23), C9(H9), C22(H22), C10(H10)
1.c Idealised Me refined as rotating group:
 C15(H15A,H15B,H15C), C14(H14A,H14B,H14C), C27(H27A,H27B,H27C), C26(H26A,H26B,
 H26C), C7(H7A,H7B,H7C), C8(H8A,H8B,H8C), C20(H20A,H20B,H20C), C19(H19A,H19B,
 H19C)
;
_olex2_submission_special_instructions 'No special instructions were received'
_oxdiff_exptl_absorpt_empirical_details
;
Empirical correction (ABSPACK) includes:
- Absorption correction using spherical harmonics
- Frame scaling
- Detector area scaling
;
_oxdiff_exptl_absorpt_empirical_full_max 1.276
_oxdiff_exptl_absorpt_empirical_full_min 0.844

loop_
_space_group_symop_operation_xyz
'x, y, z'
'-x, y+1/2, -z+1/2'
'-x, -y, -z'
'x, -y-1/2, z-1/2'

loop_
_atom_site_label
_atom_site_type_symbol
_atom_site_fract_x
_atom_site_fract_y
_atom_site_fract_z
_atom_site_U_iso_or_equiv
_atom_site_adp_type
_atom_site_occupancy
_atom_site_site_symmetry_order
_atom_site_calc_flag
_atom_site_refinement_flags_posn
_atom_site_refinement_flags_adp
_atom_site_refinement_flags_occupancy
_atom_site_disorder_assembly
_atom_site_disorder_group
N3 N 0.78750(6) 0.19206(9) 0.41401(4) 0.01844(18) Uani 1 1 d . . . . .
N2 N 0.61926(6) 0.17090(9) 0.36667(4) 0.01815(18) Uani 1 1 d . . . . .
O1 O 0.72045(8) 0.67889(9) 0.39994(4) 0.0428(3) Uani 1 1 d . . . . .
N1 N 0.68150(7) 0.42853(10) 0.39447(4) 0.0241(2) Uani 1 1 d . . . . .
C4 C 0.51504(8) 0.19376(10) 0.33553(4) 0.0188(2) Uani 1 1 d . . . . .
C16 C 0.89155(8) 0.24276(11) 0.43680(5) 0.0191(2) Uani 1 1 d . . . . .
C3 C 0.76522(8) 0.04469(11) 0.40133(5) 0.0206(2) Uani 1 1 d . . . . .
H3 H 0.813022 -0.033907 0.410812 0.025 Uiso 1 1 calc R U . . .
C12 C 0.50298(8) 0.20200(11) 0.27258(5) 0.0210(2) Uani 1 1 d . . . . .
C24 C 0.92714(8) 0.22612(11) 0.49821(5) 0.0208(2) Uani 1 1 d . . . . .
C2 C 0.66571(8) 0.03233(11) 0.37369(5) 0.0206(2) Uani 1 1 d . . . . .
H2 H 0.631970 -0.056569 0.360872 0.025 Uiso 1 1 calc R U . . .
C5 C 0.42866(8) 0.20686(11) 0.36880(5) 0.0218(2) Uani 1 1 d . . . . .
C1 C 0.70368(9) 0.55275(12) 0.39742(5) 0.0251(2) Uani 1 1 d . . . . .
C25 C 0.85372(8) 0.16348(12) 0.54076(5) 0.0228(2) Uani 1 1 d . . . . .
H25 H 0.805693 0.092111 0.517364 0.027 Uiso 1 1 calc R U . . .
C17 C 0.95502(8) 0.30651(11) 0.39679(5) 0.0220(2) Uani 1 1 d . . . . .
C11 C 0.40125(9) 0.22670(12) 0.24354(5) 0.0261(2) Uani 1 1 d . . . . .
H11 H 0.390995 0.233713 0.201004 0.031 Uiso 1 1 calc R U . . .
C13 C 0.59784(9) 0.18810(11) 0.23721(5) 0.0230(2) Uani 1 1 d . . . . .
H13 H 0.653401 0.129614 0.261943 0.028 Uiso 1 1 calc R U . . .
C21 C 1.05669(9) 0.35255(13) 0.41965(5) 0.0273(2) Uani 1 1 d . . . . .
H21 H 1.101346 0.395958 0.393452 0.033 Uiso 1 1 calc R U . . .
C23 C 1.02931(9) 0.27371(13) 0.51868(5) 0.0266(2) Uani 1 1 d . . . . .
H23 H 1.055396 0.263314 0.559930 0.032 Uiso 1 1 calc R U . . .
C9 C 0.32822(8) 0.23065(12) 0.33738(5) 0.0273(2) Uani 1 1 d . . . . .
H9 H 0.268303 0.239659 0.358899 0.033 Uiso 1 1 calc R U . . .
C18 C 0.91746(9) 0.32376(13) 0.33030(5) 0.0259(2) Uani 1 1 d . . . . .
H18 H 0.840862 0.294945 0.323878 0.031 Uiso 1 1 calc R U . . .
C22 C 1.09354(9) 0.33612(14) 0.47966(5) 0.0301(3) Uani 1 1 d . . . . .
H22 H 1.163176 0.367684 0.494307 0.036 Uiso 1 1 calc R U . . .
C10 C 0.31473(9) 0.24125(13) 0.27553(5) 0.0294(2) Uani 1 1 d . . . . .
H10 H 0.246043 0.258535 0.254887 0.035 Uiso 1 1 calc R U . . .
C15 C 0.64519(9) 0.33859(12) 0.22706(5) 0.0281(2) Uani 1 1 d . . . . .
H15A H 0.593331 0.397102 0.201508 0.042 Uiso 1 1 calc R U . . .
H15B H 0.709797 0.327255 0.207414 0.042 Uiso 1 1 calc R U . . .
H15C H 0.662693 0.387560 0.265783 0.042 Uiso 1 1 calc R U . . .
C6 C 0.44219(9) 0.19831(13) 0.43682(5) 0.0271(2) Uani 1 1 d . . . . .
H6 H 0.517133 0.168530 0.450232 0.033 Uiso 1 1 calc R U . . .
C14 C 0.57082(10) 0.10919(13) 0.17721(5) 0.0320(3) Uani 1 1 d . . . . .
H14A H 0.535022 0.017017 0.183909 0.048 Uiso 1 1 calc R U . . .
H14B H 0.636349 0.089530 0.159378 0.048 Uiso 1 1 calc R U . . .
H14C H 0.523800 0.170537 0.149950 0.048 Uiso 1 1 calc R U . . .
B1 B 0.69552(9) 0.27331(12) 0.39213(5) 0.0184(2) Uani 1 1 d . . . . .
C27 C 0.91203(10) 0.08178(15) 0.59401(6) 0.0359(3) Uani 1 1 d . . . . .
H27A H 0.957001 0.006031 0.579359 0.054 Uiso 1 1 calc R U . . .
H27B H 0.860149 0.036702 0.617415 0.054 Uiso 1 1 calc R U . . .
H27C H 0.956402 0.150135 0.619468 0.054 Uiso 1 1 calc R U . . .
C26 C 0.78371(11) 0.28374(14) 0.56209(6) 0.0370(3) Uani 1 1 d . . . . .
H26A H 0.828237 0.354374 0.586238 0.056 Uiso 1 1 calc R U . . .
H26B H 0.732390 0.240951 0.586483 0.056 Uiso 1 1 calc R U . . .
H26C H 0.745601 0.333005 0.527233 0.056 Uiso 1 1 calc R U . . .
C7 C 0.36873(11) 0.08533(16) 0.45996(6) 0.0411(3) Uani 1 1 d . . . . .
H7A H 0.294609 0.113838 0.448460 0.062 Uiso 1 1 calc R U . . .
H7B H 0.382707 0.079497 0.503804 0.062 Uiso 1 1 calc R U . . .
H7C H 0.381667 -0.009954 0.442504 0.062 Uiso 1 1 calc R U . . .
C8 C 0.42404(14) 0.34777(16) 0.46387(6) 0.0470(4) Uani 1 1 d . . . . .
H8A H 0.472676 0.418736 0.449199 0.071 Uiso 1 1 calc R U . . .
H8B H 0.437296 0.341907 0.507733 0.071 Uiso 1 1 calc R U . . .
H8C H 0.350496 0.378483 0.452024 0.071 Uiso 1 1 calc R U . . .
C20 C 0.92482(14) 0.48141(17) 0.30991(7) 0.0498(4) Uani 1 1 d . . . . .
H20A H 0.887383 0.544538 0.335705 0.075 Uiso 1 1 calc R U . . .
H20B H 0.892176 0.490506 0.268250 0.075 Uiso 1 1 calc R U . . .
H20C H 0.999624 0.510553 0.312653 0.075 Uiso 1 1 calc R U . . .
C19 C 0.97755(16) 0.2225(2) 0.29292(7) 0.0636(5) Uani 1 1 d . . . . .
H19A H 1.053640 0.244797 0.299869 0.095 Uiso 1 1 calc R U . . .
H19B H 0.952123 0.236015 0.250310 0.095 Uiso 1 1 calc R U . . .
H19C H 0.965760 0.121373 0.304414 0.095 Uiso 1 1 calc R U . . .

loop_
_atom_site_aniso_label
_atom_site_aniso_U_11
_atom_site_aniso_U_22
_atom_site_aniso_U_33
_atom_site_aniso_U_23
_atom_site_aniso_U_13
_atom_site_aniso_U_12
N3 0.0177(4) 0.0160(4) 0.0212(4) -0.0006(3) 0.0007(3) -0.0008(3)
N2 0.0184(4) 0.0157(4) 0.0197(4) 0.0003(3) -0.0002(3) -0.0007(3)
O1 0.0638(6) 0.0176(4) 0.0416(5) 0.0014(3) -0.0172(4) -0.0079(4)
N1 0.0218(4) 0.0176(5) 0.0320(5) -0.0013(4) -0.0002(4) -0.0001(3)
C4 0.0182(5) 0.0147(4) 0.0226(5) 0.0004(4) -0.0012(4) -0.0019(4)
C16 0.0166(5) 0.0166(5) 0.0239(5) -0.0017(4) 0.0013(4) 0.0008(4)
C3 0.0232(5) 0.0152(5) 0.0231(5) -0.0001(4) 0.0012(4) 0.0014(4)
C12 0.0249(5) 0.0147(5) 0.0227(5) 0.0004(4) 0.0001(4) -0.0009(4)
C24 0.0202(5) 0.0187(5) 0.0234(5) -0.0011(4) 0.0022(4) 0.0009(4)
C2 0.0247(5) 0.0141(5) 0.0226(5) -0.0005(4) 0.0003(4) -0.0009(4)
C5 0.0211(5) 0.0182(5) 0.0260(5) 0.0003(4) 0.0017(4) -0.0030(4)
C1 0.0282(5) 0.0207(5) 0.0238(5) 0.0005(4) -0.0074(4) -0.0005(4)
C25 0.0231(5) 0.0234(5) 0.0218(5) 0.0006(4) 0.0025(4) -0.0023(4)
C17 0.0213(5) 0.0199(5) 0.0250(5) -0.0005(4) 0.0039(4) 0.0013(4)
C11 0.0306(6) 0.0219(5) 0.0238(5) 0.0017(4) -0.0053(4) -0.0006(4)
C13 0.0282(5) 0.0198(5) 0.0208(5) 0.0013(4) 0.0022(4) 0.0007(4)
C21 0.0216(5) 0.0288(6) 0.0323(6) 0.0013(5) 0.0071(4) -0.0040(4)
C23 0.0235(5) 0.0298(6) 0.0253(5) -0.0007(4) -0.0018(4) -0.0017(4)
C9 0.0197(5) 0.0259(5) 0.0360(6) 0.0002(5) 0.0025(4) -0.0004(4)
C18 0.0254(5) 0.0290(6) 0.0239(5) 0.0025(4) 0.0051(4) 0.0006(4)
C22 0.0184(5) 0.0358(6) 0.0353(6) -0.0018(5) -0.0004(4) -0.0060(4)
C10 0.0216(5) 0.0269(6) 0.0370(6) 0.0014(5) -0.0071(4) 0.0012(4)
C15 0.0323(6) 0.0243(5) 0.0282(6) -0.0007(4) 0.0054(4) -0.0046(4)
C6 0.0240(5) 0.0328(6) 0.0251(5) 0.0011(4) 0.0053(4) -0.0040(4)
C14 0.0440(7) 0.0265(6) 0.0262(6) -0.0048(5) 0.0078(5) -0.0056(5)
B1 0.0193(5) 0.0168(5) 0.0191(5) 0.0000(4) 0.0025(4) -0.0008(4)
C27 0.0341(6) 0.0434(7) 0.0296(6) 0.0110(5) 0.0011(5) -0.0007(5)
C26 0.0409(7) 0.0306(6) 0.0432(7) 0.0013(5) 0.0204(6) 0.0026(5)
C7 0.0461(8) 0.0402(7) 0.0377(7) 0.0097(6) 0.0083(6) -0.0117(6)
C8 0.0686(10) 0.0412(8) 0.0341(7) -0.0096(6) 0.0182(7) -0.0131(7)
C20 0.0639(10) 0.0425(8) 0.0408(7) 0.0166(6) -0.0034(7) -0.0118(7)
C19 0.0802(12) 0.0820(13) 0.0281(7) -0.0077(7) 0.0044(7) 0.0423(10)

loop_
_atom_type_symbol
_atom_type_description
_atom_type_scat_dispersion_real
_atom_type_scat_dispersion_imag
_atom_type_scat_source
C C 0.0181 0.0091 'International Tables Vol C Tables 4.2.6.8 and 6.1.1.4'
H H 0.0000 0.0000 'International Tables Vol C Tables 4.2.6.8 and 6.1.1.4'
B B 0.0090 0.0039 'International Tables Vol C Tables 4.2.6.8 and 6.1.1.4'
N N 0.0311 0.0180 'International Tables Vol C Tables 4.2.6.8 and 6.1.1.4'
O O 0.0492 0.0322 'International Tables Vol C Tables 4.2.6.8 and 6.1.1.4'

loop_
_geom_angle_atom_site_label_1
_geom_angle_atom_site_label_2
_geom_angle_atom_site_label_3
_geom_angle
_geom_angle_site_symmetry_1
_geom_angle_site_symmetry_3
_geom_angle_publ_flag
C3 N3 C16 122.63(8) . . ?
C3 N3 B1 107.36(8) . . ?
B1 N3 C16 129.40(9) . . ?
C2 N2 C4 122.50(8) . . ?
C2 N2 B1 107.38(8) . . ?
B1 N2 C4 130.03(9) . . ?
C1 N1 B1 159.16(11) . . ?
C12 C4 N2 118.84(9) . . ?
C5 C4 N2 119.05(9) . . ?
C5 C4 C12 122.11(9) . . ?
C24 C16 N3 119.29(9) . . ?
C17 C16 N3 118.68(9) . . ?
C17 C16 C24 122.03(9) . . ?
N3 C3 H3 125.4 . . ?
C2 C3 N3 109.29(9) . . ?
C2 C3 H3 125.4 . . ?
C4 C12 C13 121.37(9) . . ?
C11 C12 C4 117.66(10) . . ?
C11 C12 C13 120.95(9) . . ?
C16 C24 C25 120.40(9) . . ?
C23 C24 C16 117.88(10) . . ?
C23 C24 C25 121.67(9) . . ?
N2 C2 H2 125.2 . . ?
C3 C2 N2 109.51(9) . . ?
C3 C2 H2 125.2 . . ?
C4 C5 C6 121.89(9) . . ?
C9 C5 C4 117.86(10) . . ?
C9 C5 C6 120.24(10) . . ?
N1 C1 O1 176.57(13) . . ?
C24 C25 H25 107.3 . . ?
C24 C25 C27 113.66(9) . . ?
C24 C25 C26 110.11(9) . . ?
C27 C25 H25 107.3 . . ?
C27 C25 C26 110.82(10) . . ?
C26 C25 H25 107.3 . . ?
C16 C17 C18 122.33(9) . . ?
C21 C17 C16 117.77(10) . . ?
C21 C17 C18 119.89(10) . . ?
C12 C11 H11 119.4 . . ?
C10 C11 C12 121.25(10) . . ?
C10 C11 H11 119.4 . . ?
C12 C13 H13 107.7 . . ?
C12 C13 C15 110.41(9) . . ?
C12 C13 C14 112.91(9) . . ?
C15 C13 H13 107.7 . . ?
C14 C13 H13 107.7 . . ?
C14 C13 C15 110.27(9) . . ?
C17 C21 H21 119.4 . . ?
C22 C21 C17 121.14(10) . . ?
C22 C21 H21 119.4 . . ?
C24 C23 H23 119.6 . . ?
C22 C23 C24 120.88(10) . . ?
C22 C23 H23 119.6 . . ?
C5 C9 H9 119.5 . . ?
C10 C9 C5 121.01(10) . . ?
C10 C9 H9 119.5 . . ?
C17 C18 H18 107.5 . . ?
C17 C18 C20 111.74(10) . . ?
C20 C18 H18 107.5 . . ?
C19 C18 C17 111.06(10) . . ?
C19 C18 H18 107.5 . . ?
C19 C18 C20 111.32(13) . . ?
C21 C22 C23 120.28(10) . . ?
C21 C22 H22 119.9 . . ?
C23 C22 H22 119.9 . . ?
C11 C10 H10 120.0 . . ?
C9 C10 C11 120.09(10) . . ?
C9 C10 H10 120.0 . . ?
C13 C15 H15A 109.5 . . ?
C13 C15 H15B 109.5 . . ?
C13 C15 H15C 109.5 . . ?
H15A C15 H15B 109.5 . . ?
H15A C15 H15C 109.5 . . ?
H15B C15 H15C 109.5 . . ?
C5 C6 H6 107.9 . . ?
C5 C6 C7 112.10(10) . . ?
C5 C6 C8 110.39(10) . . ?
C7 C6 H6 107.9 . . ?
C7 C6 C8 110.41(10) . . ?
C8 C6 H6 107.9 . . ?
C13 C14 H14A 109.5 . . ?
C13 C14 H14B 109.5 . . ?
C13 C14 H14C 109.5 . . ?
H14A C14 H14B 109.5 . . ?
H14A C14 H14C 109.5 . . ?
H14B C14 H14C 109.5 . . ?
N3 B1 N1 127.39(9) . . ?
N2 B1 N3 106.45(9) . . ?
N2 B1 N1 126.15(10) . . ?
C25 C27 H27A 109.5 . . ?
C25 C27 H27B 109.5 . . ?
C25 C27 H27C 109.5 . . ?
H27A C27 H27B 109.5 . . ?
H27A C27 H27C 109.5 . . ?
H27B C27 H27C 109.5 . . ?
C25 C26 H26A 109.5 . . ?
C25 C26 H26B 109.5 . . ?
C25 C26 H26C 109.5 . . ?
H26A C26 H26B 109.5 . . ?
H26A C26 H26C 109.5 . . ?
H26B C26 H26C 109.5 . . ?
C6 C7 H7A 109.5 . . ?
C6 C7 H7B 109.5 . . ?
C6 C7 H7C 109.5 . . ?
H7A C7 H7B 109.5 . . ?
H7A C7 H7C 109.5 . . ?
H7B C7 H7C 109.5 . . ?
C6 C8 H8A 109.5 . . ?
C6 C8 H8B 109.5 . . ?
C6 C8 H8C 109.5 . . ?
H8A C8 H8B 109.5 . . ?
H8A C8 H8C 109.5 . . ?
H8B C8 H8C 109.5 . . ?
C18 C20 H20A 109.5 . . ?
C18 C20 H20B 109.5 . . ?
C18 C20 H20C 109.5 . . ?
H20A C20 H20B 109.5 . . ?
H20A C20 H20C 109.5 . . ?
H20B C20 H20C 109.5 . . ?
C18 C19 H19A 109.5 . . ?
C18 C19 H19B 109.5 . . ?
C18 C19 H19C 109.5 . . ?
H19A C19 H19B 109.5 . . ?
H19A C19 H19C 109.5 . . ?
H19B C19 H19C 109.5 . . ?

loop_
_geom_bond_atom_site_label_1
_geom_bond_atom_site_label_2
_geom_bond_distance
_geom_bond_site_symmetry_2
_geom_bond_publ_flag
N3 C16 1.4346(12) . ?
N3 C3 1.4042(13) . ?
N3 B1 1.4217(14) . ?
N2 C4 1.4350(12) . ?
N2 C2 1.4027(13) . ?
N2 B1 1.4192(14) . ?
O1 C1 1.1774(14) . ?
N1 C1 1.1745(14) . ?
N1 B1 1.4375(14) . ?
C4 C12 1.4044(14) . ?
C4 C5 1.4007(14) . ?
C16 C24 1.4065(14) . ?
C16 C17 1.4017(14) . ?
C3 H3 0.9500 . ?
C3 C2 1.3430(15) . ?
C12 C11 1.3928(15) . ?
C12 C13 1.5216(15) . ?
C24 C25 1.5219(14) . ?
C24 C23 1.3924(15) . ?
C2 H2 0.9500 . ?
C5 C9 1.3976(15) . ?
C5 C6 1.5173(15) . ?
C25 H25 1.0000 . ?
C25 C27 1.5258(15) . ?
C25 C26 1.5279(16) . ?
C17 C21 1.3950(15) . ?
C17 C18 1.5197(15) . ?
C11 H11 0.9500 . ?
C11 C10 1.3856(17) . ?
C13 H13 1.0000 . ?
C13 C15 1.5337(15) . ?
C13 C14 1.5314(15) . ?
C21 H21 0.9500 . ?
C21 C22 1.3804(16) . ?
C23 H23 0.9500 . ?
C23 C22 1.3873(16) . ?
C9 H9 0.9500 . ?
C9 C10 1.3814(17) . ?
C18 H18 1.0000 . ?
C18 C20 1.5239(18) . ?
C18 C19 1.5155(18) . ?
C22 H22 0.9500 . ?
C10 H10 0.9500 . ?
C15 H15A 0.9800 . ?
C15 H15B 0.9800 . ?
C15 H15C 0.9800 . ?
C6 H6 1.0000 . ?
C6 C7 1.5250(16) . ?
C6 C8 1.5286(18) . ?
C14 H14A 0.9800 . ?
C14 H14B 0.9800 . ?
C14 H14C 0.9800 . ?
C27 H27A 0.9800 . ?
C27 H27B 0.9800 . ?
C27 H27C 0.9800 . ?
C26 H26A 0.9800 . ?
C26 H26B 0.9800 . ?
C26 H26C 0.9800 . ?
C7 H7A 0.9800 . ?
C7 H7B 0.9800 . ?
C7 H7C 0.9800 . ?
C8 H8A 0.9800 . ?
C8 H8B 0.9800 . ?
C8 H8C 0.9800 . ?
C20 H20A 0.9800 . ?
C20 H20B 0.9800 . ?
C20 H20C 0.9800 . ?
C19 H19A 0.9800 . ?
C19 H19B 0.9800 . ?
C19 H19C 0.9800 . ?

loop_
_geom_torsion_atom_site_label_1
_geom_torsion_atom_site_label_2
_geom_torsion_atom_site_label_3
_geom_torsion_atom_site_label_4
_geom_torsion
_geom_torsion_site_symmetry_1
_geom_torsion_site_symmetry_2
_geom_torsion_site_symmetry_3
_geom_torsion_site_symmetry_4
_geom_torsion_publ_flag
N3 C16 C24 C25 -3.70(14) . . . . ?
N3 C16 C24 C23 178.70(9) . . . . ?
N3 C16 C17 C21 -178.80(9) . . . . ?
N3 C16 C17 C18 0.03(15) . . . . ?
N3 C3 C2 N2 0.55(12) . . . . ?
N2 C4 C12 C11 -178.94(9) . . . . ?
N2 C4 C12 C13 -0.37(14) . . . . ?
N2 C4 C5 C9 179.32(9) . . . . ?
N2 C4 C5 C6 0.31(15) . . . . ?
C4 N2 C2 C3 176.38(9) . . . . ?
C4 N2 B1 N3 -176.33(9) . . . . ?
C4 N2 B1 N1 3.17(17) . . . . ?
C4 C12 C11 C10 -0.62(16) . . . . ?
C4 C12 C13 C15 -91.28(11) . . . . ?
C4 C12 C13 C14 144.75(10) . . . . ?
C4 C5 C9 C10 -0.16(16) . . . . ?
C4 C5 C6 C7 -126.77(11) . . . . ?
C4 C5 C6 C8 109.69(12) . . . . ?
C16 N3 C3 C2 -172.23(9) . . . . ?
C16 N3 B1 N2 171.20(9) . . . . ?
C16 N3 B1 N1 -8.29(17) . . . . ?
C16 C24 C25 C27 150.43(10) . . . . ?
C16 C24 C25 C26 -84.56(12) . . . . ?
C16 C24 C23 C22 0.29(16) . . . . ?
C16 C17 C21 C22 -0.10(16) . . . . ?
C16 C17 C18 C20 125.04(12) . . . . ?
C16 C17 C18 C19 -110.00(14) . . . . ?
C3 N3 C16 C24 -79.30(12) . . . . ?
C3 N3 C16 C17 100.19(11) . . . . ?
C3 N3 B1 N2 0.16(11) . . . . ?
C3 N3 B1 N1 -179.34(10) . . . . ?
C12 C4 C5 C9 -0.81(15) . . . . ?
C12 C4 C5 C6 -179.82(9) . . . . ?
C12 C11 C10 C9 -0.31(17) . . . . ?
C24 C16 C17 C21 0.67(15) . . . . ?
C24 C16 C17 C18 179.50(9) . . . . ?
C24 C23 C22 C21 0.26(18) . . . . ?
C2 N2 C4 C12 -82.00(12) . . . . ?
C2 N2 C4 C5 97.88(12) . . . . ?
C2 N2 B1 N3 0.16(11) . . . . ?
C2 N2 B1 N1 179.66(10) . . . . ?
C5 C4 C12 C11 1.19(15) . . . . ?
C5 C4 C12 C13 179.76(9) . . . . ?
C5 C9 C10 C11 0.71(17) . . . . ?
C1 N1 B1 N3 23.8(4) . . . . ?
C1 N1 B1 N2 -155.6(3) . . . . ?
C25 C24 C23 C22 -177.28(10) . . . . ?
C17 C16 C24 C25 176.84(9) . . . . ?
C17 C16 C24 C23 -0.77(15) . . . . ?
C17 C21 C22 C23 -0.35(18) . . . . ?
C11 C12 C13 C15 87.24(12) . . . . ?
C11 C12 C13 C14 -36.72(14) . . . . ?
C13 C12 C11 C10 -179.20(10) . . . . ?
C21 C17 C18 C20 -56.16(14) . . . . ?
C21 C17 C18 C19 68.80(15) . . . . ?
C23 C24 C25 C27 -32.06(15) . . . . ?
C23 C24 C25 C26 92.95(13) . . . . ?
C9 C5 C6 C7 54.23(14) . . . . ?
C9 C5 C6 C8 -69.31(14) . . . . ?
C18 C17 C21 C22 -178.96(11) . . . . ?
C6 C5 C9 C10 178.87(10) . . . . ?
B1 N3 C16 C24 110.86(12) . . . . ?
B1 N3 C16 C17 -69.65(14) . . . . ?
B1 N3 C3 C2 -0.44(12) . . . . ?
B1 N2 C4 C12 94.03(13) . . . . ?
B1 N2 C4 C5 -86.09(13) . . . . ?
B1 N2 C2 C3 -0.44(11) . . . . ?
